data_7705368
loop_
_publ_author_name
'Jim\'enez, Juan-Ram\'on'
'Poncet, Maxime'
'Doistau, Benjamin'
'Besnard, C\'eline'
'Piguet, Claude'

_publ_section_title
;
 Luminescent polypyridyl heteroleptic Cr<sup>III</sup> complexes with high
 quantum yields and long excited state lifetimes.
;
_journal_issue 39
_journal_name_full 'Dalton transactions (Cambridge, England : 2003)'
_journal_page_first 13528
_journal_page_last 13532
_journal_paper_doi 10.1039/d0dt02872j
_journal_volume 49
_journal_year 2020
_chemical_formula_moiety 'C47 H32 Cr N6 O, 3(C F3 O3 S), C2 H3 N'
_chemical_formula_sum 'C52 H35 Cr F9 N7 O10 S3'
_chemical_formula_weight 1237.05
_space_group_crystal_system triclinic
_space_group_IT_number 2
_space_group_name_Hall '-P 1'
_space_group_name_H-M_alt 'P -1'
_atom_sites_solution_hydrogens geom
_atom_sites_solution_primary dual
_audit_creation_date 2020-05-11
_audit_creation_method
;
Olex2 1.3
(compiled 2020.02.04 svn.rd84adfe8 for OlexSys, GUI svn.r6032)
;
_audit_update_record
;
2020-07-09 deposited with the CCDC.	2020-09-07 downloaded from the CCDC.
;
_cell_angle_alpha 100.865(3)
_cell_angle_beta 90.278(3)
_cell_angle_gamma 108.118(3)
_cell_formula_units_Z 2
_cell_length_a 13.1076(5)
_cell_length_b 13.8460(5)
_cell_length_c 14.7792(5)
_cell_measurement_reflns_used 12328
_cell_measurement_temperature 150.01(10)
_cell_measurement_theta_max 70.5770
_cell_measurement_theta_min 3.0230
_cell_volume 2497.76(17)
_computing_cell_refinement 'CrysAlisPro 1.171.40.53a (Rigaku OD, 2019)'
_computing_data_collection 'CrysAlisPro 1.171.40.53a (Rigaku OD, 2019)'
_computing_data_reduction 'CrysAlisPro 1.171.40.53a (Rigaku OD, 2019)'
_computing_molecular_graphics 'Olex2 1.3 (Dolomanov et al., 2009)'
_computing_publication_material 'Olex2 1.3 (Dolomanov et al., 2009)'
_computing_structure_refinement 'SHELXL 2018/3 (Sheldrick, 2015)'
_computing_structure_solution 'SHELXT  (Sheldrick, 2015)'
_diffrn_ambient_environment N~2~
_diffrn_ambient_temperature 150.01(10)
_diffrn_detector 'CCD plate'
_diffrn_detector_area_resol_mean 10.4670
_diffrn_detector_type Atlas
_diffrn_measured_fraction_theta_full 0.997
_diffrn_measured_fraction_theta_max 0.977
_diffrn_measurement_details
;
List of Runs (angles in degrees, time in seconds):

  # Type    Start    End  Width  t~exp~   \w     \q     \k     \f   Frames
#--------------------------------------------------------------------------
  1  \w   -110.00 -17.00   1.00    2.00    --  -41.83 -38.00   0.00   93
  2  \w    -66.00  26.00   1.00    2.00    --  -41.83  38.00-180.00   92
  3  \w    -87.00 -14.00   1.00    2.00    --  -41.83 125.00 -90.00   73
  4  \w     40.00  74.00   1.00    2.00    --   41.83 -99.00-120.00   34
  5  \w    -19.00  29.00   1.00    2.00    --   41.83 -77.00-120.00   48
  6  \w     49.00 112.00   1.00    2.00    --  100.00-125.00-180.00   63
  7  \w    128.00 175.00   1.00    2.00    --  100.00  77.00 -30.00   47
  8  \w     19.00 107.00   1.00    2.00    --  100.00 -94.00  30.00   88
  9  \w     29.00  84.00   1.00    2.00    --  100.00 -61.00  60.00   55
 10  \w    112.00 171.00   1.00    2.00    --  100.00 125.00  90.00   59
 11  \w    107.00 152.00   1.00    2.00    --  100.00  77.00-180.00   45
 12  \w     86.00 112.00   1.00    2.00    --  100.00-125.00   0.00   26
 13  \w     56.00 112.00   1.00    2.00    --  100.00-125.00 -90.00   56
 14  \w     20.00  84.00   1.00    2.00    --  100.00 -94.00-180.00   64
 15  \w     97.00 160.00   1.00    2.00    --  100.00 125.00-180.00   63
 16  \w     28.00 121.00   1.00    2.00    --  100.00 -30.00-180.00   93
 17  \w     93.00 133.00   1.00    2.00    --  100.00 -77.00-180.00   40
 18  \w     52.00 177.00   1.00    2.00    --  100.00  15.00 150.00  125
;
_diffrn_measurement_device 'four-circle diffractometer'
_diffrn_measurement_device_type 'SuperNova, Dual, Cu at home/near, Atlas'
_diffrn_measurement_method '\w scans'
_diffrn_orient_matrix_type 'CrysAlisPro convention (1999,Acta A55,543-557)'
_diffrn_orient_matrix_UB_11 0.0921613000
_diffrn_orient_matrix_UB_12 0.0181963000
_diffrn_orient_matrix_UB_13 0.0727015000
_diffrn_orient_matrix_UB_21 0.0605982000
_diffrn_orient_matrix_UB_22 0.1033111000
_diffrn_orient_matrix_UB_23 -0.0282606000
_diffrn_orient_matrix_UB_31 -0.0565480000
_diffrn_orient_matrix_UB_32 0.0571951000
_diffrn_orient_matrix_UB_33 0.0723471000
_diffrn_radiation_monochromator mirror
_diffrn_radiation_probe x-ray
_diffrn_radiation_type 'Cu K\a'
_diffrn_radiation_wavelength 1.54184
_diffrn_reflns_av_R_equivalents 0.0199
_diffrn_reflns_av_unetI/netI 0.0215
_diffrn_reflns_Laue_measured_fraction_full 0.997
_diffrn_reflns_Laue_measured_fraction_max 0.977
_diffrn_reflns_limit_h_max 15
_diffrn_reflns_limit_h_min -15
_diffrn_reflns_limit_k_max 16
_diffrn_reflns_limit_k_min -16
_diffrn_reflns_limit_l_max 18
_diffrn_reflns_limit_l_min -13
_diffrn_reflns_number 18796
_diffrn_reflns_point_group_measured_fraction_full 0.997
_diffrn_reflns_point_group_measured_fraction_max 0.977
_diffrn_reflns_theta_full 67.684
_diffrn_reflns_theta_max 70.573
_diffrn_reflns_theta_min 3.052
_diffrn_source 'micro-focus sealed X-ray tube'
_diffrn_source_type 'SuperNova (Cu) X-ray Source'
_exptl_absorpt_coefficient_mu 3.975
_exptl_absorpt_correction_T_max 1.000
_exptl_absorpt_correction_T_min 0.324
_exptl_absorpt_correction_type gaussian
_exptl_absorpt_process_details
;
CrysAlisPro 1.171.40.53a (Rigaku Oxford Diffraction, 2019)
Numerical absorption correction based on gaussian integration over
			a multifaceted crystal model
Empirical absorption correction using spherical harmonics,
 implemented in SCALE3 ABSPACK scaling algorithm.
;
_exptl_crystal_colour orange
_exptl_crystal_colour_primary orange
_exptl_crystal_density_diffrn 1.645
_exptl_crystal_description block
_exptl_crystal_F_000 1258
_exptl_crystal_size_max 0.522
_exptl_crystal_size_mid 0.286
_exptl_crystal_size_min 0.164
_refine_diff_density_max 1.852
_refine_diff_density_min -0.779
_refine_diff_density_rms 0.068
_refine_ls_extinction_coef 0.00104(11)
_refine_ls_extinction_expression Fc^*^=kFc[1+0.001xFc^2^\l^3^/sin(2\q)]^-1/4^
_refine_ls_extinction_method 'SHELXL-2018/3 (Sheldrick 2018)'
_refine_ls_goodness_of_fit_ref 1.041
_refine_ls_hydrogen_treatment constr
_refine_ls_matrix_type full
_refine_ls_number_parameters 742
_refine_ls_number_reflns 9338
_refine_ls_number_restraints 0
_refine_ls_restrained_S_all 1.041
_refine_ls_R_factor_all 0.0516
_refine_ls_R_factor_gt 0.0500
_refine_ls_shift/su_max 0.001
_refine_ls_shift/su_mean 0.000
_refine_ls_structure_factor_coef Fsqd
_refine_ls_weighting_details 'w=1/[\s^2^(Fo^2^)+(0.0574P)^2^+4.5965P] where P=(Fo^2^+2Fc^2^)/3'
_refine_ls_weighting_scheme calc
_refine_ls_wR_factor_gt 0.1271
_refine_ls_wR_factor_ref 0.1283
_reflns_Friedel_coverage 0.000
_reflns_number_gt 8986
_reflns_number_total 9338
_reflns_threshold_expression 'I > 2\s(I)'
_cod_data_source_file d0dt02872j2.cif
_cod_data_source_block jr281
_cod_depositor_comments 'Adding full bibliography for 7705367--7705370.cif.'
_cod_original_cell_volume 2497.76(16)
_cod_database_code 7705368
_shelx_shelxl_version_number 2018/3
_chemical_oxdiff_formula 'C52 H35 Cr1 F9 N7 O10 S3'
_shelx_space_group_comment
;
The symmetry employed for this shelxl refinement is uniquely defined
by the following loop, which should always be used as a source of
symmetry information in preference to the above space-group names.
They are only intended as comments.
;
_reflns_odcompleteness_completeness 99.90
_reflns_odcompleteness_iscentric 1
_reflns_odcompleteness_theta 66.97
_olex2_refinement_description
;
1. Fixed Uiso
 At 1.2 times of:
  All C(H) groups
 At 1.5 times of:
  All C(H,H,H) groups
2.a Aromatic/amide H refined with riding coordinates:
 C1(H1), C2(H2), C3(H3), C5(H5), C6(H6), C7(H7), C11(H11), C12(H12), C13(H13),
 C16(H16), C17(H17), C18(H18), C20(H20), C21(H21), C22(H22), C24(H24), C25(H25),
  C26(H26), C29(H29), C30(H30), C31(H31), C34(H34), C38(H38), C41(H41),
 C42(H42), C43(H43), C45(H45), C46(H46), C47(H47)
2.b Idealised Me refined as rotating group:
 C37(H37A,H37B,H37C), C53(H53A,H53B,H53C)
;
_olex2_date_sample_data_collection 2020-03-13
_olex2_submission_special_instructions 'No special instructions were received'
_oxdiff_exptl_absorpt_empirical_details
;
Empirical correction (ABSPACK) includes:
- Absorption correction using spherical harmonics
- Frame scaling
;
_oxdiff_exptl_absorpt_empirical_full_max 1.251
_oxdiff_exptl_absorpt_empirical_full_min 0.834

loop_
_space_group_symop_operation_xyz
'x, y, z'
'-x, -y, -z'

loop_
_atom_site_label
_atom_site_type_symbol
_atom_site_fract_x
_atom_site_fract_y
_atom_site_fract_z
_atom_site_U_iso_or_equiv
_atom_site_adp_type
_atom_site_occupancy
_atom_site_site_symmetry_order
_atom_site_calc_flag
_atom_site_refinement_flags_posn
_atom_site_refinement_flags_adp
_atom_site_refinement_flags_occupancy
_atom_site_disorder_assembly
_atom_site_disorder_group
Cr1 Cr 0.64768(3) 0.75786(3) 0.23162(3) 0.01555(12) Uani 1 1 d . . . . .
O36 O 1.00993(18) 0.61582(19) 0.04844(15) 0.0377(5) Uani 1 1 d . . . . .
N1 N 0.67783(17) 0.87335(16) 0.15604(14) 0.0178(4) Uani 1 1 d . . . . .
N2 N 0.52584(17) 0.80967(17) 0.28610(15) 0.0201(4) Uani 1 1 d . . . . .
N3 N 0.60638(17) 0.64769(17) 0.31351(15) 0.0215(5) Uani 1 1 d . . . . .
N4 N 0.54456(17) 0.65011(16) 0.12741(15) 0.0209(5) Uani 1 1 d . . . . .
N5 N 0.76619(17) 0.70532(16) 0.17378(15) 0.0189(4) Uani 1 1 d . . . . .
N6 N 0.76286(17) 0.85788(16) 0.33010(14) 0.0188(4) Uani 1 1 d . . . . .
C1 C 0.7777(2) 0.91851(19) 0.13482(18) 0.0205(5) Uani 1 1 d . . . . .
H1 H 0.834703 0.918642 0.172586 0.025 Uiso 1 1 calc R U . . .
C2 C 0.8008(2) 0.9657(2) 0.05840(19) 0.0245(6) Uani 1 1 d . . . . .
H2 H 0.871205 1.001964 0.048558 0.029 Uiso 1 1 calc R U . . .
C3 C 0.7173(2) 0.9573(2) -0.00144(19) 0.0259(6) Uani 1 1 d . . . . .
H3 H 0.731104 0.982490 -0.055689 0.031 Uiso 1 1 calc R U . . .
C4 C 0.6102(2) 0.9104(2) 0.01882(18) 0.0221(5) Uani 1 1 d . . . . .
C5 C 0.5207(2) 0.8940(2) -0.04284(19) 0.0260(6) Uani 1 1 d . . . . .
H5 H 0.531560 0.911847 -0.100468 0.031 Uiso 1 1 calc R U . . .
C6 C 0.4190(2) 0.8525(2) -0.0183(2) 0.0271(6) Uani 1 1 d . . . . .
H6 H 0.360810 0.836291 -0.060914 0.033 Uiso 1 1 calc R U . . .
C7 C 0.4020(2) 0.8339(2) 0.0712(2) 0.0252(6) Uani 1 1 d . . . . .
H7 H 0.331834 0.812135 0.089062 0.030 Uiso 1 1 calc R U . . .
C8 C 0.4868(2) 0.84717(19) 0.13445(18) 0.0206(5) Uani 1 1 d . . . . .
C9 C 0.5928(2) 0.87800(19) 0.10433(18) 0.0189(5) Uani 1 1 d . . . . .
C10 C 0.4644(2) 0.8429(2) 0.23216(19) 0.0224(5) Uani 1 1 d . . . . .
C11 C 0.3816(2) 0.8782(3) 0.2674(2) 0.0332(7) Uani 1 1 d . . . . .
H11 H 0.341172 0.901393 0.229611 0.040 Uiso 1 1 calc R U . . .
C12 C 0.3595(3) 0.8787(3) 0.3581(2) 0.0426(8) Uani 1 1 d . . . . .
H12 H 0.303656 0.901403 0.382122 0.051 Uiso 1 1 calc R U . . .
C13 C 0.4211(3) 0.8452(3) 0.4130(2) 0.0379(7) Uani 1 1 d . . . . .
H13 H 0.407352 0.845909 0.474765 0.045 Uiso 1 1 calc R U . . .
C14 C 0.5043(2) 0.8103(2) 0.37639(19) 0.0247(6) Uani 1 1 d . . . . .
C15 C 0.5639(2) 0.7691(2) 0.43717(19) 0.0249(6) Uani 1 1 d . . . . .
C16 C 0.5727(2) 0.8076(3) 0.5311(2) 0.0324(7) Uani 1 1 d . . . . .
H16 H 0.555921 0.867964 0.552800 0.039 Uiso 1 1 calc R U . . .
C17 C 0.6064(3) 0.7581(3) 0.5954(2) 0.0361(7) Uani 1 1 d . . . . .
H17 H 0.615455 0.788336 0.657903 0.043 Uiso 1 1 calc R U . . .
C18 C 0.6256(2) 0.6673(3) 0.5665(2) 0.0353(7) Uani 1 1 d . . . . .
H18 H 0.642707 0.632699 0.609530 0.042 Uiso 1 1 calc R U . . .
C19 C 0.6196(2) 0.6244(2) 0.4708(2) 0.0278(6) Uani 1 1 d . . . . .
C20 C 0.6355(2) 0.5284(2) 0.4375(2) 0.0335(7) Uani 1 1 d . . . . .
H20 H 0.649142 0.489990 0.478678 0.040 Uiso 1 1 calc R U . . .
C21 C 0.6309(3) 0.4918(2) 0.3450(2) 0.0330(7) Uani 1 1 d . . . . .
H21 H 0.634722 0.425756 0.322033 0.040 Uiso 1 1 calc R U . . .
C22 C 0.6204(2) 0.5556(2) 0.2851(2) 0.0253(6) Uani 1 1 d . . . . .
H22 H 0.623346 0.532750 0.222081 0.030 Uiso 1 1 calc R U . . .
C23 C 0.5962(2) 0.6799(2) 0.40580(19) 0.0235(6) Uani 1 1 d . . . . .
C24 C 0.4425(2) 0.6053(2) 0.1431(2) 0.0237(6) Uani 1 1 d . . . . .
H24 H 0.425722 0.597487 0.202923 0.028 Uiso 1 1 calc R U . . .
C25 C 0.3593(2) 0.5693(2) 0.0733(2) 0.0295(6) Uani 1 1 d . . . . .
H25 H 0.289801 0.532874 0.085246 0.035 Uiso 1 1 calc R U . . .
C26 C 0.3822(2) 0.5889(2) -0.0127(2) 0.0293(6) Uani 1 1 d . . . . .
H26 H 0.326685 0.573542 -0.057891 0.035 Uiso 1 1 calc R U . . .
C27 C 0.4895(2) 0.6323(2) -0.03321(19) 0.0248(6) Uani 1 1 d . . . . .
C28 C 0.5714(2) 0.65457(19) 0.03806(18) 0.0208(5) Uani 1 1 d . . . . .
C29 C 0.5184(3) 0.6553(2) -0.1206(2) 0.0287(6) Uani 1 1 d . . . . .
H29 H 0.465148 0.646018 -0.166281 0.034 Uiso 1 1 calc R U . . .
C30 C 0.6237(3) 0.6910(2) -0.1380(2) 0.0299(6) Uani 1 1 d . . . . .
H30 H 0.642355 0.708018 -0.194941 0.036 Uiso 1 1 calc R U . . .
C31 C 0.7048(2) 0.7025(2) -0.07025(19) 0.0254(6) Uani 1 1 d . . . . .
H31 H 0.776382 0.723241 -0.084672 0.030 Uiso 1 1 calc R U . . .
C32 C 0.6810(2) 0.68366(19) 0.01715(17) 0.0200(5) Uani 1 1 d . . . . .
C33 C 0.7688(2) 0.68073(19) 0.07985(18) 0.0196(5) Uani 1 1 d . . . . .
C34 C 0.8495(2) 0.6480(2) 0.03946(19) 0.0236(5) Uani 1 1 d . . . . .
H34 H 0.848445 0.629750 -0.024491 0.028 Uiso 1 1 calc R U . . .
C35 C 0.9330(2) 0.6421(2) 0.0945(2) 0.0255(6) Uani 1 1 d . . . . .
C37 C 1.0979(3) 0.6086(4) 0.1019(3) 0.0544(11) Uani 1 1 d . . . . .
H37A H 1.149263 0.591172 0.061308 0.082 Uiso 1 1 calc R U . . .
H37B H 1.071472 0.555707 0.137516 0.082 Uiso 1 1 calc R U . . .
H37C H 1.131826 0.673920 0.142690 0.082 Uiso 1 1 calc R U . . .
C38 C 0.9300(2) 0.6654(2) 0.18959(19) 0.0246(6) Uani 1 1 d . . . . .
H38 H 0.983867 0.660098 0.227733 0.029 Uiso 1 1 calc R U . . .
C39 C 0.8462(2) 0.69660(19) 0.22737(18) 0.0203(5) Uani 1 1 d . . . . .
C40 C 0.8514(2) 0.7275(2) 0.32982(18) 0.0215(5) Uani 1 1 d . . . . .
C41 C 0.8976(2) 0.6778(2) 0.3825(2) 0.0289(6) Uani 1 1 d . . . . .
H41 H 0.909540 0.616573 0.354639 0.035 Uiso 1 1 calc R U . . .
C42 C 0.9273(3) 0.7171(3) 0.4772(2) 0.0352(7) Uani 1 1 d . . . . .
H42 H 0.954023 0.679720 0.511912 0.042 Uiso 1 1 calc R U . . .
C43 C 0.9168(3) 0.8099(3) 0.5178(2) 0.0349(7) Uani 1 1 d . . . . .
H43 H 0.942647 0.838904 0.578784 0.042 Uiso 1 1 calc R U . . .
C44 C 0.8669(2) 0.8627(2) 0.46783(19) 0.0265(6) Uani 1 1 d . . . . .
C45 C 0.8564(2) 0.9605(2) 0.5057(2) 0.0308(6) Uani 1 1 d . . . . .
H45 H 0.883891 0.993680 0.565617 0.037 Uiso 1 1 calc R U . . .
C46 C 0.8057(2) 1.0060(2) 0.4541(2) 0.0288(6) Uani 1 1 d . . . . .
H46 H 0.804285 1.073074 0.476057 0.035 Uiso 1 1 calc R U . . .
C47 C 0.7558(2) 0.9510(2) 0.36787(18) 0.0228(5) Uani 1 1 d . . . . .
H47 H 0.716174 0.980212 0.335459 0.027 Uiso 1 1 calc R U . . .
C48 C 0.8265(2) 0.8165(2) 0.37525(18) 0.0206(5) Uani 1 1 d . . . . .
S1 S 0.35515(6) 0.84100(5) 0.70872(5) 0.02695(16) Uani 1 1 d . . . . .
F1 F 0.20165(19) 0.66096(17) 0.67303(18) 0.0606(6) Uani 1 1 d . . . . .
F2 F 0.3030(2) 0.69340(18) 0.56203(15) 0.0642(7) Uani 1 1 d . . . . .
F3 F 0.1831(2) 0.7696(2) 0.5954(2) 0.0865(10) Uani 1 1 d . . . . .
O1 O 0.4237(2) 0.7885(2) 0.73921(16) 0.0426(6) Uani 1 1 d . . . . .
O2 O 0.40173(18) 0.91102(17) 0.64820(16) 0.0363(5) Uani 1 1 d . . . . .
O3 O 0.2949(2) 0.88033(19) 0.77879(17) 0.0470(6) Uani 1 1 d . . . . .
C49 C 0.2549(3) 0.7365(3) 0.6315(3) 0.0431(8) Uani 1 1 d . . . . .
S2 S 0.21068(7) 0.45795(8) 0.28904(6) 0.0436(2) Uani 1 1 d . . . . .
F4 F 0.02523(18) 0.4819(2) 0.32972(19) 0.0742(8) Uani 1 1 d . . . . .
F5 F 0.1402(2) 0.5233(2) 0.44622(16) 0.0720(8) Uani 1 1 d . . . . .
F6 F 0.1544(3) 0.6228(2) 0.3489(2) 0.0851(9) Uani 1 1 d . . . . .
O4 O 0.1732(3) 0.3559(2) 0.3098(2) 0.0673(9) Uani 1 1 d . . . . .
O5 O 0.1821(2) 0.4598(2) 0.19628(17) 0.0567(7) Uani 1 1 d . . . . .
O6 O 0.3187(2) 0.5175(2) 0.3238(2) 0.0559(7) Uani 1 1 d . . . . .
C51 C 0.1283(3) 0.5229(3) 0.3575(3) 0.0497(9) Uani 1 1 d . . . . .
S3 S 0.08419(6) -0.06469(7) 0.19336(6) 0.0381(2) Uani 1 1 d . . . . .
F7 F 0.00872(19) 0.09133(19) 0.24169(17) 0.0616(6) Uani 1 1 d . . . . .
F8 F 0.1760(2) 0.1270(2) 0.27746(19) 0.0713(7) Uani 1 1 d . . . . .
F9 F 0.1198(2) 0.11062(19) 0.13683(16) 0.0645(7) Uani 1 1 d . . . . .
O7 O 0.0476(3) -0.0905(2) 0.2789(2) 0.0848(12) Uani 1 1 d . . . . .
O8 O 0.0072(2) -0.1075(2) 0.1169(2) 0.0610(8) Uani 1 1 d . . . . .
O9 O 0.1882(2) -0.0696(2) 0.1720(2) 0.0637(9) Uani 1 1 d . . . . .
C50 C 0.0986(3) 0.0732(3) 0.2126(2) 0.0401(8) Uani 1 1 d . . . . .
N7 N 0.1728(3) 0.6029(3) 0.8723(3) 0.0702(11) Uani 1 1 d . . . . .
C52 C 0.1286(3) 0.6620(3) 0.8703(3) 0.0536(10) Uani 1 1 d . . . . .
C53 C 0.0730(3) 0.7378(3) 0.8671(3) 0.0569(10) Uani 1 1 d . . . . .
H53A H 0.004989 0.704231 0.832385 0.085 Uiso 1 1 calc R U . . .
H53B H 0.116060 0.791702 0.837995 0.085 Uiso 1 1 calc R U . . .
H53C H 0.061302 0.767399 0.928771 0.085 Uiso 1 1 calc R U . . .

loop_
_atom_site_aniso_label
_atom_site_aniso_U_11
_atom_site_aniso_U_22
_atom_site_aniso_U_33
_atom_site_aniso_U_23
_atom_site_aniso_U_13
_atom_site_aniso_U_12
Cr1 0.0156(2) 0.0168(2) 0.0160(2) 0.00575(16) 0.00108(15) 0.00613(16)
O36 0.0337(12) 0.0570(14) 0.0335(12) 0.0091(10) 0.0053(9) 0.0302(11)
N1 0.0185(10) 0.0170(10) 0.0187(10) 0.0036(8) -0.0001(8) 0.0067(8)
N2 0.0186(10) 0.0215(11) 0.0203(11) 0.0043(9) 0.0016(8) 0.0064(9)
N3 0.0198(11) 0.0235(11) 0.0206(11) 0.0077(9) 0.0003(8) 0.0044(9)
N4 0.0212(11) 0.0184(10) 0.0244(11) 0.0076(9) -0.0004(9) 0.0063(9)
N5 0.0211(11) 0.0179(10) 0.0187(11) 0.0046(8) 0.0012(8) 0.0072(8)
N6 0.0187(10) 0.0214(11) 0.0184(10) 0.0063(8) 0.0028(8) 0.0080(9)
C1 0.0201(12) 0.0189(12) 0.0224(13) 0.0045(10) 0.0011(10) 0.0059(10)
C2 0.0266(14) 0.0209(13) 0.0276(14) 0.0094(11) 0.0062(11) 0.0069(11)
C3 0.0358(15) 0.0232(13) 0.0237(14) 0.0103(11) 0.0070(11) 0.0132(12)
C4 0.0293(14) 0.0173(12) 0.0234(13) 0.0058(10) 0.0011(11) 0.0118(11)
C5 0.0396(16) 0.0211(13) 0.0216(13) 0.0052(10) -0.0035(11) 0.0154(12)
C6 0.0322(15) 0.0216(13) 0.0290(15) 0.0019(11) -0.0111(12) 0.0127(11)
C7 0.0230(13) 0.0234(13) 0.0308(15) 0.0044(11) -0.0038(11) 0.0105(11)
C8 0.0215(13) 0.0189(12) 0.0234(13) 0.0045(10) -0.0009(10) 0.0092(10)
C9 0.0227(13) 0.0144(11) 0.0207(12) 0.0016(9) -0.0025(10) 0.0087(10)
C10 0.0184(12) 0.0240(13) 0.0250(14) 0.0041(11) 0.0007(10) 0.0075(10)
C11 0.0261(15) 0.0483(18) 0.0336(16) 0.0118(14) 0.0026(12) 0.0213(14)
C12 0.0361(17) 0.069(2) 0.0379(18) 0.0154(17) 0.0126(14) 0.0343(17)
C13 0.0335(16) 0.060(2) 0.0296(16) 0.0146(15) 0.0121(13) 0.0253(16)
C14 0.0213(13) 0.0303(14) 0.0237(14) 0.0078(11) 0.0044(11) 0.0084(11)
C15 0.0210(13) 0.0336(15) 0.0219(13) 0.0102(11) 0.0061(10) 0.0083(11)
C16 0.0303(15) 0.0454(18) 0.0256(15) 0.0094(13) 0.0069(12) 0.0163(13)
C17 0.0320(16) 0.059(2) 0.0209(14) 0.0107(14) 0.0049(12) 0.0177(15)
C18 0.0310(16) 0.056(2) 0.0248(15) 0.0201(14) 0.0030(12) 0.0144(14)
C19 0.0233(14) 0.0347(15) 0.0276(15) 0.0154(12) 0.0027(11) 0.0067(12)
C20 0.0334(16) 0.0356(16) 0.0357(17) 0.0222(13) 0.0000(13) 0.0082(13)
C21 0.0394(17) 0.0245(14) 0.0363(17) 0.0129(12) -0.0025(13) 0.0081(13)
C22 0.0288(14) 0.0214(13) 0.0253(14) 0.0067(11) -0.0030(11) 0.0064(11)
C23 0.0182(12) 0.0301(14) 0.0224(13) 0.0128(11) 0.0026(10) 0.0033(11)
C24 0.0215(13) 0.0185(12) 0.0301(14) 0.0057(11) -0.0002(11) 0.0043(10)
C25 0.0217(14) 0.0209(13) 0.0430(17) 0.0030(12) -0.0042(12) 0.0047(11)
C26 0.0264(14) 0.0225(13) 0.0362(16) -0.0009(12) -0.0115(12) 0.0080(11)
C27 0.0311(14) 0.0172(12) 0.0270(14) 0.0014(10) -0.0085(11) 0.0110(11)
C28 0.0257(13) 0.0156(12) 0.0224(13) 0.0044(10) -0.0031(10) 0.0081(10)
C29 0.0410(17) 0.0201(13) 0.0253(14) 0.0004(11) -0.0109(12) 0.0127(12)
C30 0.0492(18) 0.0245(14) 0.0203(14) 0.0055(11) -0.0007(12) 0.0170(13)
C31 0.0328(15) 0.0223(13) 0.0236(14) 0.0059(11) 0.0033(11) 0.0116(11)
C32 0.0264(13) 0.0157(12) 0.0184(12) 0.0024(9) -0.0008(10) 0.0081(10)
C33 0.0219(13) 0.0161(12) 0.0212(13) 0.0060(10) 0.0019(10) 0.0051(10)
C34 0.0249(13) 0.0247(13) 0.0214(13) 0.0056(10) 0.0039(10) 0.0077(11)
C35 0.0242(14) 0.0249(14) 0.0296(15) 0.0051(11) 0.0070(11) 0.0112(11)
C37 0.043(2) 0.095(3) 0.043(2) 0.013(2) 0.0043(16) 0.049(2)
C38 0.0226(13) 0.0281(14) 0.0269(14) 0.0073(11) -0.0003(11) 0.0125(11)
C39 0.0223(13) 0.0181(12) 0.0223(13) 0.0060(10) 0.0014(10) 0.0077(10)
C40 0.0180(12) 0.0269(13) 0.0222(13) 0.0090(11) 0.0009(10) 0.0085(10)
C41 0.0287(15) 0.0362(16) 0.0275(15) 0.0104(12) 0.0008(12) 0.0162(12)
C42 0.0383(17) 0.0500(19) 0.0270(15) 0.0163(14) -0.0019(13) 0.0228(15)
C43 0.0360(16) 0.0506(19) 0.0213(14) 0.0079(13) -0.0046(12) 0.0180(15)
C44 0.0230(13) 0.0351(15) 0.0209(13) 0.0059(11) -0.0005(11) 0.0087(12)
C45 0.0307(15) 0.0357(16) 0.0218(14) 0.0004(12) -0.0012(11) 0.0078(13)
C46 0.0330(15) 0.0238(14) 0.0266(14) 0.0006(11) 0.0013(12) 0.0074(12)
C47 0.0243(13) 0.0224(13) 0.0222(13) 0.0053(10) 0.0032(10) 0.0074(11)
C48 0.0178(12) 0.0253(13) 0.0192(13) 0.0073(10) 0.0019(10) 0.0058(10)
S1 0.0300(4) 0.0293(3) 0.0242(3) 0.0039(3) 0.0027(3) 0.0141(3)
F1 0.0531(13) 0.0416(12) 0.0810(17) 0.0220(11) 0.0057(12) 0.0007(10)
F2 0.0962(19) 0.0463(13) 0.0362(12) -0.0053(10) -0.0010(12) 0.0109(12)
F3 0.0651(16) 0.0614(16) 0.129(3) 0.0271(16) -0.0557(17) 0.0103(13)
O1 0.0452(13) 0.0525(14) 0.0392(13) 0.0103(11) -0.0044(10) 0.0282(12)
O2 0.0391(12) 0.0335(11) 0.0396(12) 0.0112(10) 0.0111(10) 0.0138(10)
O3 0.0596(16) 0.0450(14) 0.0431(14) 0.0063(11) 0.0231(12) 0.0274(12)
C49 0.0443(19) 0.0370(18) 0.049(2) 0.0146(16) -0.0073(16) 0.0105(15)
S2 0.0447(5) 0.0601(5) 0.0370(4) 0.0169(4) 0.0050(4) 0.0280(4)
F4 0.0376(12) 0.095(2) 0.0799(18) -0.0168(15) -0.0016(12) 0.0267(13)
F5 0.0732(17) 0.0911(19) 0.0352(12) -0.0005(12) 0.0103(11) 0.0101(14)
F6 0.098(2) 0.0539(15) 0.113(2) 0.0106(15) 0.0056(18) 0.0414(15)
O4 0.080(2) 0.0473(16) 0.083(2) 0.0250(15) -0.0108(17) 0.0252(15)
O5 0.0692(18) 0.084(2) 0.0327(13) 0.0189(13) 0.0097(12) 0.0421(16)
O6 0.0354(13) 0.0761(19) 0.0627(17) 0.0287(15) 0.0064(12) 0.0181(13)
C51 0.045(2) 0.063(2) 0.040(2) 0.0036(17) 0.0005(16) 0.0205(18)
S3 0.0269(4) 0.0443(4) 0.0379(4) 0.0118(3) 0.0068(3) 0.0019(3)
F7 0.0553(14) 0.0595(14) 0.0606(14) -0.0087(11) 0.0147(11) 0.0168(11)
F8 0.0584(15) 0.0585(15) 0.0714(17) -0.0018(12) -0.0184(12) -0.0090(12)
F9 0.0976(19) 0.0589(14) 0.0512(13) 0.0265(11) 0.0316(13) 0.0358(14)
O7 0.123(3) 0.0522(18) 0.0473(17) 0.0127(14) 0.0325(18) -0.0192(18)
O8 0.0508(16) 0.0599(17) 0.0677(19) -0.0160(14) -0.0120(14) 0.0283(14)
O9 0.0368(14) 0.077(2) 0.101(2) 0.0590(18) 0.0162(14) 0.0281(14)
C50 0.0337(17) 0.0439(19) 0.0352(17) 0.0070(14) 0.0043(14) 0.0023(14)
N7 0.056(2) 0.079(3) 0.084(3) 0.039(2) -0.0116(19) 0.021(2)
C52 0.039(2) 0.060(2) 0.060(2) 0.033(2) -0.0072(17) 0.0006(18)
C53 0.047(2) 0.058(2) 0.067(3) 0.027(2) 0.011(2) 0.0108(19)

loop_
_atom_type_symbol
_atom_type_description
_atom_type_scat_dispersion_real
_atom_type_scat_dispersion_imag
_atom_type_scat_source
C C 0.0181 0.0091 'International Tables Vol C Tables 4.2.6.8 and 6.1.1.4'
H H 0.0000 0.0000 'International Tables Vol C Tables 4.2.6.8 and 6.1.1.4'
Cr Cr -0.1635 2.4439 'International Tables Vol C Tables 4.2.6.8 and 6.1.1.4'
F F 0.0727 0.0534 'International Tables Vol C Tables 4.2.6.8 and 6.1.1.4'
N N 0.0311 0.0180 'International Tables Vol C Tables 4.2.6.8 and 6.1.1.4'
O O 0.0492 0.0322 'International Tables Vol C Tables 4.2.6.8 and 6.1.1.4'
S S 0.3331 0.5567 'International Tables Vol C Tables 4.2.6.8 and 6.1.1.4'

loop_
_exptl_crystal_face_index_h
_exptl_crystal_face_index_k
_exptl_crystal_face_index_l
_exptl_crystal_face_perp_dist
-1 2 1 0.1636
-1 0 1 0.1538
1 2 -2 0.1166
-1 -2 2 0.0474
1 -2 -1 0.2463
-2 0 1 0.0587
2 1 0 0.1356
-2 -1 0 0.0337
0 -2 1 0.0820
0 1 -1 0.0984

loop_
_geom_angle_atom_site_label_1
_geom_angle_atom_site_label_2
_geom_angle_atom_site_label_3
_geom_angle
_geom_angle_site_symmetry_1
_geom_angle_site_symmetry_3
_geom_angle_publ_flag
N1 Cr1 N3 174.47(9) . . ?
N1 Cr1 N4 92.67(8) . . ?
N2 Cr1 N1 87.01(8) . . ?
N2 Cr1 N3 87.47(9) . . ?
N2 Cr1 N4 92.20(9) . . ?
N2 Cr1 N6 94.02(8) . . ?
N3 Cr1 N4 87.96(9) . . ?
N5 Cr1 N1 92.23(8) . . ?
N5 Cr1 N2 178.29(8) . . ?
N5 Cr1 N3 93.30(9) . . ?
N5 Cr1 N4 86.31(9) . . ?
N5 Cr1 N6 87.48(8) . . ?
N6 Cr1 N1 88.34(8) . . ?
N6 Cr1 N3 91.64(9) . . ?
N6 Cr1 N4 173.74(9) . . ?
C35 O36 C37 117.1(3) . . ?
C1 N1 Cr1 120.06(17) . . ?
C1 N1 C9 119.2(2) . . ?
C9 N1 Cr1 117.39(16) . . ?
C10 N2 Cr1 120.41(17) . . ?
C10 N2 C14 118.9(2) . . ?
C14 N2 Cr1 120.64(18) . . ?
C22 N3 Cr1 119.93(18) . . ?
C22 N3 C23 118.8(2) . . ?
C23 N3 Cr1 118.35(18) . . ?
C24 N4 Cr1 119.89(18) . . ?
C24 N4 C28 119.0(2) . . ?
C28 N4 Cr1 117.05(17) . . ?
C33 N5 Cr1 120.72(17) . . ?
C39 N5 Cr1 120.90(17) . . ?
C39 N5 C33 118.4(2) . . ?
C47 N6 Cr1 120.37(18) . . ?
C47 N6 C48 119.1(2) . . ?
C48 N6 Cr1 117.69(17) . . ?
N1 C1 H1 118.5 . . ?
N1 C1 C2 123.0(2) . . ?
C2 C1 H1 118.5 . . ?
C1 C2 H2 120.9 . . ?
C3 C2 C1 118.2(3) . . ?
C3 C2 H2 120.9 . . ?
C2 C3 H3 119.9 . . ?
C2 C3 C4 120.2(2) . . ?
C4 C3 H3 119.9 . . ?
C3 C4 C5 122.8(3) . . ?
C3 C4 C9 118.0(2) . . ?
C9 C4 C5 119.2(2) . . ?
C4 C5 H5 119.8 . . ?
C6 C5 C4 120.4(3) . . ?
C6 C5 H5 119.8 . . ?
C5 C6 H6 120.0 . . ?
C5 C6 C7 119.9(3) . . ?
C7 C6 H6 120.0 . . ?
C6 C7 H7 119.0 . . ?
C8 C7 C6 122.0(3) . . ?
C8 C7 H7 119.0 . . ?
C7 C8 C9 117.6(2) . . ?
C7 C8 C10 119.0(2) . . ?
C9 C8 C10 122.8(2) . . ?
N1 C9 C4 119.8(2) . . ?
N1 C9 C8 120.5(2) . . ?
C4 C9 C8 119.7(2) . . ?
N2 C10 C8 121.1(2) . . ?
N2 C10 C11 121.5(3) . . ?
C11 C10 C8 117.4(2) . . ?
C10 C11 H11 120.1 . . ?
C12 C11 C10 119.7(3) . . ?
C12 C11 H11 120.1 . . ?
C11 C12 H12 120.4 . . ?
C11 C12 C13 119.2(3) . . ?
C13 C12 H12 120.4 . . ?
C12 C13 H13 119.9 . . ?
C12 C13 C14 120.2(3) . . ?
C14 C13 H13 119.9 . . ?
N2 C14 C13 120.4(3) . . ?
N2 C14 C15 121.5(2) . . ?
C13 C14 C15 118.0(3) . . ?
C16 C15 C14 118.5(3) . . ?
C16 C15 C23 117.6(3) . . ?
C23 C15 C14 123.0(2) . . ?
C15 C16 H16 118.9 . . ?
C15 C16 C17 122.1(3) . . ?
C17 C16 H16 118.9 . . ?
C16 C17 H17 119.8 . . ?
C18 C17 C16 120.3(3) . . ?
C18 C17 H17 119.8 . . ?
C17 C18 H18 119.9 . . ?
C17 C18 C19 120.3(3) . . ?
C19 C18 H18 119.9 . . ?
C18 C19 C23 119.1(3) . . ?
C20 C19 C18 122.3(3) . . ?
C20 C19 C23 118.6(3) . . ?
C19 C20 H20 120.1 . . ?
C21 C20 C19 119.9(3) . . ?
C21 C20 H20 120.1 . . ?
C20 C21 H21 120.7 . . ?
C20 C21 C22 118.5(3) . . ?
C22 C21 H21 120.7 . . ?
N3 C22 C21 123.4(3) . . ?
N3 C22 H22 118.3 . . ?
C21 C22 H22 118.3 . . ?
N3 C23 C15 120.6(2) . . ?
N3 C23 C19 119.6(3) . . ?
C19 C23 C15 119.8(3) . . ?
N4 C24 H24 118.6 . . ?
N4 C24 C25 122.7(3) . . ?
C25 C24 H24 118.6 . . ?
C24 C25 H25 120.7 . . ?
C26 C25 C24 118.7(3) . . ?
C26 C25 H25 120.7 . . ?
C25 C26 H26 119.9 . . ?
C25 C26 C27 120.1(3) . . ?
C27 C26 H26 119.9 . . ?
C26 C27 C28 117.9(3) . . ?
C26 C27 C29 122.9(3) . . ?
C29 C27 C28 119.3(3) . . ?
N4 C28 C27 120.0(2) . . ?
N4 C28 C32 120.2(2) . . ?
C32 C28 C27 119.8(2) . . ?
C27 C29 H29 120.0 . . ?
C30 C29 C27 120.1(3) . . ?
C30 C29 H29 120.0 . . ?
C29 C30 H30 119.8 . . ?
C29 C30 C31 120.4(3) . . ?
C31 C30 H30 119.8 . . ?
C30 C31 H31 119.1 . . ?
C32 C31 C30 121.8(3) . . ?
C32 C31 H31 119.1 . . ?
C28 C32 C33 122.9(2) . . ?
C31 C32 C28 117.9(2) . . ?
C31 C32 C33 118.6(2) . . ?
N5 C33 C32 121.2(2) . . ?
N5 C33 C34 121.7(2) . . ?
C34 C33 C32 117.1(2) . . ?
C33 C34 H34 120.1 . . ?
C33 C34 C35 119.8(3) . . ?
C35 C34 H34 120.1 . . ?
O36 C35 C34 114.9(3) . . ?
O36 C35 C38 126.4(3) . . ?
C38 C35 C34 118.8(2) . . ?
O36 C37 H37A 109.5 . . ?
O36 C37 H37B 109.5 . . ?
O36 C37 H37C 109.5 . . ?
H37A C37 H37B 109.5 . . ?
H37A C37 H37C 109.5 . . ?
H37B C37 H37C 109.5 . . ?
C35 C38 H38 120.3 . . ?
C39 C38 C35 119.4(2) . . ?
C39 C38 H38 120.3 . . ?
N5 C39 C38 121.9(2) . . ?
N5 C39 C40 121.1(2) . . ?
C38 C39 C40 116.9(2) . . ?
C41 C40 C39 118.8(2) . . ?
C41 C40 C48 118.0(3) . . ?
C48 C40 C39 122.5(2) . . ?
C40 C41 H41 119.0 . . ?
C40 C41 C42 122.0(3) . . ?
C42 C41 H41 119.0 . . ?
C41 C42 H42 120.1 . . ?
C43 C42 C41 119.8(3) . . ?
C43 C42 H42 120.1 . . ?
C42 C43 H43 119.8 . . ?
C42 C43 C44 120.5(3) . . ?
C44 C43 H43 119.8 . . ?
C43 C44 C48 119.0(3) . . ?
C45 C44 C43 122.9(3) . . ?
C45 C44 C48 118.2(3) . . ?
C44 C45 H45 120.2 . . ?
C46 C45 C44 119.7(3) . . ?
C46 C45 H45 120.2 . . ?
C45 C46 H46 120.3 . . ?
C45 C46 C47 119.4(3) . . ?
C47 C46 H46 120.3 . . ?
N6 C47 C46 122.5(3) . . ?
N6 C47 H47 118.7 . . ?
C46 C47 H47 118.7 . . ?
N6 C48 C40 120.4(2) . . ?
N6 C48 C44 119.9(2) . . ?
C44 C48 C40 119.7(2) . . ?
O1 S1 O2 115.59(14) . . ?
O1 S1 C49 102.41(16) . . ?
O2 S1 C49 102.14(15) . . ?
O3 S1 O1 115.20(15) . . ?
O3 S1 O2 114.28(14) . . ?
O3 S1 C49 104.74(17) . . ?
F1 C49 S1 112.8(3) . . ?
F1 C49 F2 106.6(3) . . ?
F2 C49 S1 109.9(3) . . ?
F3 C49 S1 111.8(3) . . ?
F3 C49 F1 107.2(3) . . ?
F3 C49 F2 108.3(3) . . ?
O4 S2 C51 102.1(2) . . ?
O5 S2 O4 113.1(2) . . ?
O5 S2 O6 116.33(18) . . ?
O5 S2 C51 103.99(17) . . ?
O6 S2 O4 114.88(18) . . ?
O6 S2 C51 104.19(18) . . ?
F4 C51 S2 112.2(3) . . ?
F4 C51 F6 105.0(3) . . ?
F5 C51 S2 112.3(3) . . ?
F5 C51 F4 109.2(3) . . ?
F5 C51 F6 106.9(3) . . ?
F6 C51 S2 110.9(3) . . ?
O7 S3 C50 102.05(18) . . ?
O8 S3 O7 115.4(2) . . ?
O8 S3 O9 113.17(19) . . ?
O8 S3 C50 102.73(17) . . ?
O9 S3 O7 116.5(2) . . ?
O9 S3 C50 104.59(17) . . ?
F7 C50 S3 111.6(2) . . ?
F8 C50 S3 110.7(3) . . ?
F8 C50 F7 106.6(3) . . ?
F9 C50 S3 112.1(2) . . ?
F9 C50 F7 106.8(3) . . ?
F9 C50 F8 108.9(3) . . ?
N7 C52 C53 179.4(5) . . ?
C52 C53 H53A 109.5 . . ?
C52 C53 H53B 109.5 . . ?
C52 C53 H53C 109.5 . . ?
H53A C53 H53B 109.5 . . ?
H53A C53 H53C 109.5 . . ?
H53B C53 H53C 109.5 . . ?

loop_
_geom_bond_atom_site_label_1
_geom_bond_atom_site_label_2
_geom_bond_distance
_geom_bond_site_symmetry_2
_geom_bond_publ_flag
Cr1 N1 2.060(2) . ?
Cr1 N2 2.054(2) . ?
Cr1 N3 2.067(2) . ?
Cr1 N4 2.070(2) . ?
Cr1 N5 2.038(2) . ?
Cr1 N6 2.058(2) . ?
O36 C35 1.324(3) . ?
O36 C37 1.434(4) . ?
N1 C1 1.331(3) . ?
N1 C9 1.373(3) . ?
N2 C10 1.363(3) . ?
N2 C14 1.364(3) . ?
N3 C22 1.334(4) . ?
N3 C23 1.374(4) . ?
N4 C24 1.330(3) . ?
N4 C28 1.376(3) . ?
N5 C33 1.369(3) . ?
N5 C39 1.360(3) . ?
N6 C47 1.336(3) . ?
N6 C48 1.381(3) . ?
C1 H1 0.9300 . ?
C1 C2 1.398(4) . ?
C2 H2 0.9300 . ?
C2 C3 1.366(4) . ?
C3 H3 0.9300 . ?
C3 C4 1.412(4) . ?
C4 C5 1.416(4) . ?
C4 C9 1.415(4) . ?
C5 H5 0.9300 . ?
C5 C6 1.358(4) . ?
C6 H6 0.9300 . ?
C6 C7 1.401(4) . ?
C7 H7 0.9300 . ?
C7 C8 1.394(4) . ?
C8 C9 1.421(4) . ?
C8 C10 1.483(4) . ?
C10 C11 1.389(4) . ?
C11 H11 0.9300 . ?
C11 C12 1.372(5) . ?
C12 H12 0.9300 . ?
C12 C13 1.377(5) . ?
C13 H13 0.9300 . ?
C13 C14 1.396(4) . ?
C14 C15 1.485(4) . ?
C15 C16 1.381(4) . ?
C15 C23 1.425(4) . ?
C16 H16 0.9300 . ?
C16 C17 1.412(4) . ?
C17 H17 0.9300 . ?
C17 C18 1.350(5) . ?
C18 H18 0.9300 . ?
C18 C19 1.420(4) . ?
C19 C20 1.408(4) . ?
C19 C23 1.424(4) . ?
C20 H20 0.9300 . ?
C20 C21 1.360(5) . ?
C21 H21 0.9300 . ?
C21 C22 1.398(4) . ?
C22 H22 0.9300 . ?
C24 H24 0.9300 . ?
C24 C25 1.400(4) . ?
C25 H25 0.9300 . ?
C25 C26 1.364(4) . ?
C26 H26 0.9300 . ?
C26 C27 1.407(4) . ?
C27 C28 1.421(4) . ?
C27 C29 1.414(4) . ?
C28 C32 1.419(4) . ?
C29 H29 0.9300 . ?
C29 C30 1.357(5) . ?
C30 H30 0.9300 . ?
C30 C31 1.409(4) . ?
C31 H31 0.9300 . ?
C31 C32 1.383(4) . ?
C32 C33 1.489(4) . ?
C33 C34 1.373(4) . ?
C34 H34 0.9300 . ?
C34 C35 1.391(4) . ?
C35 C38 1.386(4) . ?
C37 H37A 0.9600 . ?
C37 H37B 0.9600 . ?
C37 H37C 0.9600 . ?
C38 H38 0.9300 . ?
C38 C39 1.384(4) . ?
C39 C40 1.489(4) . ?
C40 C41 1.379(4) . ?
C40 C48 1.420(4) . ?
C41 H41 0.9300 . ?
C41 C42 1.408(4) . ?
C42 H42 0.9300 . ?
C42 C43 1.360(5) . ?
C43 H43 0.9300 . ?
C43 C44 1.415(4) . ?
C44 C45 1.414(4) . ?
C44 C48 1.419(4) . ?
C45 H45 0.9300 . ?
C45 C46 1.363(4) . ?
C46 H46 0.9300 . ?
C46 C47 1.395(4) . ?
C47 H47 0.9300 . ?
S1 O1 1.437(2) . ?
S1 O2 1.441(2) . ?
S1 O3 1.434(2) . ?
S1 C49 1.818(4) . ?
F1 C49 1.323(4) . ?
F2 C49 1.348(5) . ?
F3 C49 1.319(4) . ?
S2 O4 1.436(3) . ?
S2 O5 1.426(3) . ?
S2 O6 1.434(3) . ?
S2 C51 1.809(4) . ?
F4 C51 1.321(4) . ?
F5 C51 1.318(4) . ?
F6 C51 1.349(5) . ?
S3 O7 1.424(3) . ?
S3 O8 1.417(3) . ?
S3 O9 1.421(3) . ?
S3 C50 1.825(4) . ?
F7 C50 1.335(4) . ?
F8 C50 1.324(4) . ?
F9 C50 1.316(4) . ?
N7 C52 1.144(6) . ?
C52 C53 1.460(6) . ?
C53 H53A 0.9600 . ?
C53 H53B 0.9600 . ?
C53 H53C 0.9600 . ?

loop_
_geom_torsion_atom_site_label_1
_geom_torsion_atom_site_label_2
_geom_torsion_atom_site_label_3
_geom_torsion_atom_site_label_4
_geom_torsion
_geom_torsion_site_symmetry_1
_geom_torsion_site_symmetry_2
_geom_torsion_site_symmetry_3
_geom_torsion_site_symmetry_4
_geom_torsion_publ_flag
Cr1 N1 C1 C2 154.8(2) . . . . ?
Cr1 N1 C9 C4 -146.01(19) . . . . ?
Cr1 N1 C9 C8 31.8(3) . . . . ?
Cr1 N2 C10 C8 -2.8(3) . . . . ?
Cr1 N2 C10 C11 179.9(2) . . . . ?
Cr1 N2 C14 C13 -179.8(2) . . . . ?
Cr1 N2 C14 C15 -3.0(3) . . . . ?
Cr1 N3 C22 C21 157.1(2) . . . . ?
Cr1 N3 C23 C15 29.4(3) . . . . ?
Cr1 N3 C23 C19 -149.7(2) . . . . ?
Cr1 N4 C24 C25 151.7(2) . . . . ?
Cr1 N4 C28 C27 -144.05(19) . . . . ?
Cr1 N4 C28 C32 34.5(3) . . . . ?
Cr1 N5 C33 C32 -4.8(3) . . . . ?
Cr1 N5 C33 C34 178.16(19) . . . . ?
Cr1 N5 C39 C38 -177.2(2) . . . . ?
Cr1 N5 C39 C40 -1.5(3) . . . . ?
Cr1 N6 C47 C46 156.9(2) . . . . ?
Cr1 N6 C48 C40 30.4(3) . . . . ?
Cr1 N6 C48 C44 -149.2(2) . . . . ?
O36 C35 C38 C39 176.8(3) . . . . ?
N1 C1 C2 C3 -5.8(4) . . . . ?
N2 C10 C11 C12 -0.8(5) . . . . ?
N2 C14 C15 C16 153.8(3) . . . . ?
N2 C14 C15 C23 -37.4(4) . . . . ?
N4 C24 C25 C26 -5.7(4) . . . . ?
N4 C28 C32 C31 -170.3(2) . . . . ?
N4 C28 C32 C33 18.3(4) . . . . ?
N5 C33 C34 C35 -1.9(4) . . . . ?
N5 C39 C40 C41 150.9(3) . . . . ?
N5 C39 C40 C48 -39.3(4) . . . . ?
C1 N1 C9 C4 13.4(3) . . . . ?
C1 N1 C9 C8 -168.8(2) . . . . ?
C1 C2 C3 C4 5.9(4) . . . . ?
C2 C3 C4 C5 -176.3(3) . . . . ?
C2 C3 C4 C9 3.2(4) . . . . ?
C3 C4 C5 C6 -177.3(3) . . . . ?
C3 C4 C9 N1 -12.9(4) . . . . ?
C3 C4 C9 C8 169.2(2) . . . . ?
C4 C5 C6 C7 5.6(4) . . . . ?
C5 C4 C9 N1 166.5(2) . . . . ?
C5 C4 C9 C8 -11.3(4) . . . . ?
C5 C6 C7 C8 -6.5(4) . . . . ?
C6 C7 C8 C9 -1.5(4) . . . . ?
C6 C7 C8 C10 170.1(2) . . . . ?
C7 C8 C9 N1 -167.5(2) . . . . ?
C7 C8 C9 C4 10.3(4) . . . . ?
C7 C8 C10 N2 150.6(3) . . . . ?
C7 C8 C10 C11 -32.1(4) . . . . ?
C8 C10 C11 C12 -178.2(3) . . . . ?
C9 N1 C1 C2 -4.0(4) . . . . ?
C9 C4 C5 C6 3.3(4) . . . . ?
C9 C8 C10 N2 -38.2(4) . . . . ?
C9 C8 C10 C11 139.1(3) . . . . ?
C10 N2 C14 C13 -0.5(4) . . . . ?
C10 N2 C14 C15 176.3(2) . . . . ?
C10 C8 C9 N1 21.2(4) . . . . ?
C10 C8 C9 C4 -161.0(2) . . . . ?
C10 C11 C12 C13 0.8(6) . . . . ?
C11 C12 C13 C14 -0.6(6) . . . . ?
C12 C13 C14 N2 0.5(5) . . . . ?
C12 C13 C14 C15 -176.4(3) . . . . ?
C13 C14 C15 C16 -29.3(4) . . . . ?
C13 C14 C15 C23 139.4(3) . . . . ?
C14 N2 C10 C8 177.9(2) . . . . ?
C14 N2 C10 C11 0.7(4) . . . . ?
C14 C15 C16 C17 165.8(3) . . . . ?
C14 C15 C23 N3 21.8(4) . . . . ?
C14 C15 C23 C19 -159.0(3) . . . . ?
C15 C16 C17 C18 -3.7(5) . . . . ?
C16 C15 C23 N3 -169.3(3) . . . . ?
C16 C15 C23 C19 9.9(4) . . . . ?
C16 C17 C18 C19 4.6(5) . . . . ?
C17 C18 C19 C20 -177.9(3) . . . . ?
C17 C18 C19 C23 1.7(4) . . . . ?
C18 C19 C20 C21 -178.8(3) . . . . ?
C18 C19 C23 N3 170.1(3) . . . . ?
C18 C19 C23 C15 -9.1(4) . . . . ?
C19 C20 C21 C22 5.9(5) . . . . ?
C20 C19 C23 N3 -10.3(4) . . . . ?
C20 C19 C23 C15 170.6(3) . . . . ?
C20 C21 C22 N3 -5.3(5) . . . . ?
C22 N3 C23 C15 -169.8(2) . . . . ?
C22 N3 C23 C19 11.1(4) . . . . ?
C23 N3 C22 C21 -3.4(4) . . . . ?
C23 C15 C16 C17 -3.6(4) . . . . ?
C23 C19 C20 C21 1.6(4) . . . . ?
C24 N4 C28 C27 13.4(3) . . . . ?
C24 N4 C28 C32 -168.1(2) . . . . ?
C24 C25 C26 C27 8.1(4) . . . . ?
C25 C26 C27 C28 -0.1(4) . . . . ?
C25 C26 C27 C29 -179.4(3) . . . . ?
C26 C27 C28 N4 -10.8(4) . . . . ?
C26 C27 C28 C32 170.6(2) . . . . ?
C26 C27 C29 C30 -175.8(3) . . . . ?
C27 C28 C32 C31 8.3(4) . . . . ?
C27 C28 C32 C33 -163.1(2) . . . . ?
C27 C29 C30 C31 1.9(4) . . . . ?
C28 N4 C24 C25 -5.1(4) . . . . ?
C28 C27 C29 C30 4.9(4) . . . . ?
C28 C32 C33 N5 -36.0(4) . . . . ?
C28 C32 C33 C34 141.2(3) . . . . ?
C29 C27 C28 N4 168.5(2) . . . . ?
C29 C27 C28 C32 -10.0(4) . . . . ?
C29 C30 C31 C32 -3.6(4) . . . . ?
C30 C31 C32 C28 -1.5(4) . . . . ?
C30 C31 C32 C33 170.3(2) . . . . ?
C31 C32 C33 N5 152.7(2) . . . . ?
C31 C32 C33 C34 -30.2(3) . . . . ?
C32 C33 C34 C35 -179.1(2) . . . . ?
C33 N5 C39 C38 1.0(4) . . . . ?
C33 N5 C39 C40 176.7(2) . . . . ?
C33 C34 C35 O36 -176.0(2) . . . . ?
C33 C34 C35 C38 2.8(4) . . . . ?
C34 C35 C38 C39 -1.8(4) . . . . ?
C35 C38 C39 N5 -0.1(4) . . . . ?
C35 C38 C39 C40 -175.9(2) . . . . ?
C37 O36 C35 C34 -180.0(3) . . . . ?
C37 O36 C35 C38 1.4(5) . . . . ?
C38 C39 C40 C41 -33.2(4) . . . . ?
C38 C39 C40 C48 136.6(3) . . . . ?
C39 N5 C33 C32 177.0(2) . . . . ?
C39 N5 C33 C34 0.0(4) . . . . ?
C39 C40 C41 C42 165.6(3) . . . . ?
C39 C40 C48 N6 22.1(4) . . . . ?
C39 C40 C48 C44 -158.3(2) . . . . ?
C40 C41 C42 C43 -4.2(5) . . . . ?
C41 C40 C48 N6 -168.0(2) . . . . ?
C41 C40 C48 C44 11.6(4) . . . . ?
C41 C42 C43 C44 6.0(5) . . . . ?
C42 C43 C44 C45 -178.3(3) . . . . ?
C42 C43 C44 C48 0.9(5) . . . . ?
C43 C44 C45 C46 -178.9(3) . . . . ?
C43 C44 C48 N6 169.7(3) . . . . ?
C43 C44 C48 C40 -9.9(4) . . . . ?
C44 C45 C46 C47 6.1(4) . . . . ?
C45 C44 C48 N6 -11.0(4) . . . . ?
C45 C44 C48 C40 169.4(3) . . . . ?
C45 C46 C47 N6 -5.5(4) . . . . ?
C47 N6 C48 C40 -168.5(2) . . . . ?
C47 N6 C48 C44 11.9(4) . . . . ?
C48 N6 C47 C46 -3.7(4) . . . . ?
C48 C40 C41 C42 -4.7(4) . . . . ?
C48 C44 C45 C46 1.9(4) . . . . ?
O1 S1 C49 F1 59.3(3) . . . . ?
O1 S1 C49 F2 -59.5(3) . . . . ?
O1 S1 C49 F3 -179.9(3) . . . . ?
O2 S1 C49 F1 179.3(3) . . . . ?
O2 S1 C49 F2 60.5(3) . . . . ?
O2 S1 C49 F3 -59.9(3) . . . . ?
O3 S1 C49 F1 -61.3(3) . . . . ?
O3 S1 C49 F2 179.9(2) . . . . ?
O3 S1 C49 F3 59.5(3) . . . . ?
O4 S2 C51 F4 -64.7(3) . . . . ?
O4 S2 C51 F5 58.7(3) . . . . ?
O4 S2 C51 F6 178.3(3) . . . . ?
O5 S2 C51 F4 53.1(4) . . . . ?
O5 S2 C51 F5 176.6(3) . . . . ?
O5 S2 C51 F6 -63.9(3) . . . . ?
O6 S2 C51 F4 175.4(3) . . . . ?
O6 S2 C51 F5 -61.1(3) . . . . ?
O6 S2 C51 F6 58.4(3) . . . . ?
O7 S3 C50 F7 -52.7(3) . . . . ?
O7 S3 C50 F8 65.9(3) . . . . ?
O7 S3 C50 F9 -172.3(3) . . . . ?
O8 S3 C50 F7 67.2(3) . . . . ?
O8 S3 C50 F8 -174.3(3) . . . . ?
O8 S3 C50 F9 -52.5(3) . . . . ?
O9 S3 C50 F7 -174.4(3) . . . . ?
O9 S3 C50 F8 -55.9(3) . . . . ?
O9 S3 C50 F9 65.9(3) . . . . ?

loop_
_exptl_oxdiff_crystal_face_indexfrac_h
_exptl_oxdiff_crystal_face_indexfrac_k
_exptl_oxdiff_crystal_face_indexfrac_l
_exptl_oxdiff_crystal_face_x
_exptl_oxdiff_crystal_face_y
_exptl_oxdiff_crystal_face_z
-0.9023 1.6941 0.7198 0.0000 0.1000 0.2000
-0.5482 0.4789 0.5751 0.0000 0.0000 0.1000
1.1306 1.7301 -1.8663 0.0000 0.3000 -0.1000
-1.1306 -1.7301 1.8663 0.0000 -0.3000 0.1000
0.9023 -1.6941 -0.7198 0.0000 -0.1000 -0.2000
-1.9116 0.4118 0.9448 -0.1000 -0.1000 0.2000
2.1785 0.6131 -0.1642 0.2000 0.2000 -0.1000
-2.1785 -0.6131 0.1642 -0.2000 -0.2000 0.1000
0.2328 -1.6630 1.4967 0.1000 -0.2000 0.0000
-0.4269 0.9267 -1.0663 -0.1000 0.1000 0.0000
